data_4063331
loop_
_publ_author_name
'Matthias Tamm'
'Andreas Kunst'
'Thomas Bannenberg'
'S\"oren Randoll'
'Peter G. Jones'

_publ_section_title
;
 Synthesis and Reactivity of Silicon- and Germanium-Bridged
 ansa-Cycloheptatrienyl-Cyclopentadienyl Titanium Complexes
;
_journal_name_full Organometallics
_journal_page_first 417
_journal_page_last 424
_journal_paper_doi 10.1021/om060928l
_journal_volume 26
_journal_year 2007
_chemical_formula_moiety 'C14 H16 Ge Ti'
_chemical_formula_sum 'C14 H16 Ge Ti'
_chemical_formula_weight 304.75
_space_group_IT_number 62
_space_group_name_Hall '-P 2ac 2n'
_space_group_name_H-M_alt 'P n m a'
_symmetry_cell_setting orthorhombic
_symmetry_Int_Tables_number 62
_symmetry_space_group_name_Hall '-P 2ac 2n'
_symmetry_space_group_name_H-M 'P n m a'
_atom_sites_solution_hydrogens geom
_atom_sites_solution_primary direct
_atom_sites_solution_secondary difmap
_audit_creation_method SHELXL-97
_cell_angle_alpha 90.00
_cell_angle_beta 90.00
_cell_angle_gamma 90.00
_cell_formula_units_Z 4
_cell_length_a 7.4995(6)
_cell_length_b 11.8983(10)
_cell_length_c 13.9878(12)
_cell_measurement_reflns_used 5336
_cell_measurement_temperature 133(2)
_cell_measurement_theta_max 30.46
_cell_measurement_theta_min 3.08
_cell_volume 1248.15(18)
_computing_cell_refinement 'Bruker SAINT'
_computing_data_collection 'Bruker SMART'
_computing_data_reduction 'Bruker SAINT'
_computing_molecular_graphics 'PLATON (Spek, 2003)'
_computing_publication_material 'PLATON (Spek, 2003)'
_computing_structure_refinement 'SHELXL-97 (Sheldrick, 1997)'
_computing_structure_solution 'SHELXS-97 (Sheldrick, 1990)'
_diffrn_ambient_temperature 133(2)
_diffrn_detector_area_resol_mean 8.192
_diffrn_measured_fraction_theta_full 0.999
_diffrn_measured_fraction_theta_max 0.999
_diffrn_measurement_device_type 'Bruker SMART 1000 CCD'
_diffrn_measurement_method '\w- & \f-scan'
_diffrn_radiation_monochromator graphite
_diffrn_radiation_source 'fine-focus sealed tube'
_diffrn_radiation_type MoK\a
_diffrn_radiation_wavelength 0.71073
_diffrn_reflns_av_R_equivalents 0.0322
_diffrn_reflns_av_sigmaI/netI 0.0145
_diffrn_reflns_limit_h_max 10
_diffrn_reflns_limit_h_min -10
_diffrn_reflns_limit_k_max 16
_diffrn_reflns_limit_k_min -16
_diffrn_reflns_limit_l_max 19
_diffrn_reflns_limit_l_min -19
_diffrn_reflns_number 23920
_diffrn_reflns_theta_full 30.50
_diffrn_reflns_theta_max 30.51
_diffrn_reflns_theta_min 2.25
_diffrn_standards_decay_% 0
_exptl_absorpt_coefficient_mu 3.016
_exptl_absorpt_correction_T_max 0.7524
_exptl_absorpt_correction_T_min 0.6049
_exptl_absorpt_correction_type multi-scan
_exptl_absorpt_process_details SADABS
_exptl_crystal_colour blue
_exptl_crystal_density_diffrn 1.622
_exptl_crystal_density_method 'not measured'
_exptl_crystal_description fragment
_exptl_crystal_F_000 616
_exptl_crystal_size_max 0.30
_exptl_crystal_size_mid 0.10
_exptl_crystal_size_min 0.10
_refine_diff_density_max 0.544
_refine_diff_density_min -0.305
_refine_diff_density_rms 0.074
_refine_ls_extinction_method none
_refine_ls_goodness_of_fit_ref 1.156
_refine_ls_hydrogen_treatment 'rigid methyls, others riding'
_refine_ls_matrix_type full
_refine_ls_number_parameters 80
_refine_ls_number_reflns 1993
_refine_ls_number_restraints 0
_refine_ls_restrained_S_all 1.156
_refine_ls_R_factor_all 0.0287
_refine_ls_R_factor_gt 0.0217
_refine_ls_shift/su_max 0.001
_refine_ls_shift/su_mean 0.000
_refine_ls_structure_factor_coef Fsqd
_refine_ls_weighting_details 'calc w=1/[\s^2^(Fo^2^)+(0.0281P)^2^+0.5577P] where P=(Fo^2^+2Fc^2^)/3'
_refine_ls_weighting_scheme calc
_refine_ls_wR_factor_gt 0.0550
_refine_ls_wR_factor_ref 0.0588
_reflns_number_gt 1755
_reflns_number_total 1993
_reflns_threshold_expression >2sigma(I)
_cod_database_code 4063331

loop_
_symmetry_equiv_pos_as_xyz
'x, y, z'
'-x+1/2, -y, z+1/2'
'-x, y+1/2, -z'
'x+1/2, -y+1/2, -z+1/2'
'-x, -y, -z'
'x-1/2, y, -z-1/2'
'x, -y-1/2, z'
'-x-1/2, y-1/2, z-1/2'

loop_
_atom_site_aniso_label
_atom_site_aniso_U_11
_atom_site_aniso_U_22
_atom_site_aniso_U_33
_atom_site_aniso_U_23
_atom_site_aniso_U_13
_atom_site_aniso_U_12
Ge 0.0223(1) 0.0176(1) 0.0128(1) 0.0000 -0.0007(1) 0.0000
Ti 0.0124(2) 0.0232(2) 0.0151(2) 0.0000 0.0020(1) 0.0000
C1 0.0135(8) 0.0197(8) 0.0150(8) 0.0000 0.0011(6) 0.0000
C2 0.0180(6) 0.0199(6) 0.0182(6) 0.0018(5) 0.0030(5) -0.0034(5)
C3 0.0225(7) 0.0261(7) 0.0199(6) 0.0081(5) 0.0039(5) 0.0029(5)
C4 0.0210(7) 0.0429(9) 0.0156(6) 0.0058(6) -0.0015(5) 0.0033(6)
C5 0.0234(9) 0.0223(9) 0.0146(8) 0.0000 0.0067(7) 0.0000
C6 0.0252(7) 0.0278(7) 0.0232(7) -0.0017(6) 0.0092(6) 0.0071(6)
C7 0.0170(7) 0.0490(10) 0.0316(8) 0.0019(8) 0.0082(6) 0.0093(6)
C8 0.0477(10) 0.0303(8) 0.0233(7) -0.0063(6) -0.0037(7) -0.0103(7)

loop_
_atom_site_label
_atom_site_type_symbol
_atom_site_thermal_displace_type
_atom_site_fract_x
_atom_site_fract_y
_atom_site_fract_z
_atom_site_occupancy
_atom_site_U_iso_or_equiv
_atom_site_calc_flag
_atom_site_refinement_flags
Ge Ge Uani 0.67548(3) 0.25000 0.39409(1) 1.000 0.0176(1) . .
Ti Ti Uani 0.91152(5) 0.25000 0.57518(2) 1.000 0.0169(1) . .
C1 C Uani 0.6323(2) 0.25000 0.53277(13) 1.000 0.0161(5) . .
C2 C Uani 0.67361(18) 0.14263(12) 0.57358(10) 1.000 0.0187(3) . .
C3 C Uani 0.7721(2) 0.11654(13) 0.65812(10) 1.000 0.0228(4) . .
C4 C Uani 0.8525(2) 0.19057(15) 0.72479(10) 1.000 0.0265(4) . .
C5 C Uani 0.9362(3) 0.25000 0.41054(14) 1.000 0.0201(5) . .
C6 C Uani 1.0306(2) 0.15429(13) 0.44613(11) 1.000 0.0254(4) . .
C7 C Uani 1.1770(2) 0.19071(17) 0.50168(13) 1.000 0.0325(5) . .
C8 C Uani 0.5916(3) 0.11508(15) 0.33114(12) 1.000 0.0338(5) . .
H2 H Uiso 0.62900 0.07960 0.53940 1.000 0.0220 calc R
H3 H Uiso 0.78550 0.03870 0.67150 1.000 0.0270 calc R
H4 H Uiso 0.91450 0.15580 0.77610 1.000 0.0320 calc R
H6 H Uiso 0.99970 0.07810 0.43430 1.000 0.0300 calc R
H7 H Uiso 1.26060 0.14370 0.53340 1.000 0.0390 calc R
H8A H Uiso 0.46650 0.10190 0.34810 1.000 0.0510 calc R
H8B H Uiso 0.66380 0.05090 0.35170 1.000 0.0510 calc R
H8C H Uiso 0.60200 0.12420 0.26170 1.000 0.0510 calc R

loop_
_atom_type_symbol
_atom_type_description
_atom_type_scat_dispersion_real
_atom_type_scat_dispersion_imag
_atom_type_scat_source
C C 0.0033 0.0016 'International Tables Vol C Tables 4.2.6.8 and 6.1.1.4'
H H 0.0000 0.0000 'International Tables Vol C Tables 4.2.6.8 and 6.1.1.4'
Ti Ti 0.2776 0.4457 'International Tables Vol C Tables 4.2.6.8 and 6.1.1.4'
Ge Ge 0.1547 1.8001 'International Tables Vol C Tables 4.2.6.8 and 6.1.1.4'

loop_
_geom_angle_atom_site_label_1
_geom_angle_atom_site_label_2
_geom_angle_atom_site_label_3
_geom_angle
_geom_angle_site_symmetry_1
_geom_angle_site_symmetry_3
C8 Ge C8 112.03(11) . 7_565
C8 Ge C1 113.27(6) . .
C8 Ge C1 113.27(6) 7_565 .
C8 Ge C5 112.08(7) . .
C8 Ge C5 112.08(7) 7_565 .
C1 Ge C5 92.76(8) . .
C8 Ge Ti 123.98(6) . .
C8 Ge Ti 123.98(6) 7_565 .
C1 Ge Ti 44.42(5) . .
C5 Ge Ti 48.34(6) . .
C1 Ti C2 38.28(4) . .
C1 Ti C2 38.28(4) . 7_565
C2 Ti C2 71.21(8) . 7_565
C1 Ti C3 71.95(5) . .
C2 Ti C3 37.68(5) . .
C2 Ti C3 92.21(6) 7_565 .
C1 Ti C3 71.95(5) . 7_565
C2 Ti C3 92.21(5) . 7_565
C2 Ti C3 37.68(5) 7_565 7_565
C3 Ti C3 90.95(8) . 7_565
C1 Ti C4 93.69(6) . 7_565
C2 Ti C4 91.87(6) . 7_565
C2 Ti C4 70.56(6) 7_565 7_565
C3 Ti C4 69.38(6) . 7_565
C3 Ti C4 36.89(6) 7_565 7_565
C1 Ti C4 93.68(6) . .
C2 Ti C4 70.55(6) . .
C2 Ti C4 91.87(6) 7_565 .
C3 Ti C4 36.89(6) . .
C3 Ti C4 69.38(6) 7_565 .
C4 Ti C4 36.59(9) 7_565 .
C1 Ti C5 78.78(7) . .
C2 Ti C5 93.15(6) . .
C2 Ti C5 93.15(6) 7_565 .
C3 Ti C5 123.83(5) . .
C3 Ti C5 123.83(5) 7_565 .
C4 Ti C5 160.34(5) 7_565 .
C4 Ti C5 160.34(5) . .
C1 Ti C6 99.13(6) . .
C2 Ti C6 91.10(6) . .
C2 Ti C6 126.32(6) 7_565 .
C3 Ti C6 103.69(6) . .
C3 Ti C6 159.80(6) 7_565 .
C4 Ti C6 162.76(6) 7_565 .
C4 Ti C6 130.25(6) . .
C5 Ti C6 36.03(5) . .
C1 Ti C6 99.13(6) . 7_565
C2 Ti C6 126.33(6) . 7_565
C2 Ti C6 91.10(6) 7_565 7_565
C3 Ti C6 159.80(6) . 7_565
C3 Ti C6 103.69(6) 7_565 7_565
C4 Ti C6 130.25(6) 7_565 7_565
C4 Ti C6 162.76(6) . 7_565
C5 Ti C6 36.03(5) . 7_565
C6 Ti C6 58.97(8) . 7_565
C1 Ti C7 134.12(7) . .
C2 Ti C7 120.65(6) . .
C2 Ti C7 149.25(6) 7_565 .
C3 Ti C7 114.32(6) . .
C3 Ti C7 147.13(6) 7_565 .
C4 Ti C7 131.85(6) 7_565 .
C4 Ti C7 118.60(6) . .
C5 Ti C7 59.73(7) . .
C6 Ti C7 35.28(6) . .
C6 Ti C7 58.62(6) 7_565 .
C1 Ti C7 134.12(7) . 7_565
C2 Ti C7 149.25(6) . 7_565
C2 Ti C7 120.65(6) 7_565 7_565
C3 Ti C7 147.13(6) . 7_565
C3 Ti C7 114.32(6) 7_565 7_565
C4 Ti C7 118.60(6) 7_565 7_565
C4 Ti C7 131.85(6) . 7_565
C5 Ti C7 59.73(7) . 7_565
C6 Ti C7 58.62(6) . 7_565
C6 Ti C7 35.28(6) 7_565 7_565
C7 Ti C7 34.95(10) . 7_565
C2 C1 C2 126.11(17) . 7_565
C2 C1 Ge 110.93(9) . .
C2 C1 Ge 110.93(9) 7_565 .
C2 C1 Ti 71.55(9) . .
C2 C1 Ti 71.55(9) 7_565 .
Ge C1 Ti 96.34(8) . .
C3 C2 C1 129.44(14) . .
C3 C2 Ti 72.41(8) . .
C1 C2 Ti 70.17(9) . .
C4 C3 C2 129.02(14) . .
C4 C3 Ti 72.53(9) . .
C2 C3 Ti 69.91(8) . .
C4 C4 C3 128.41(9) 7_565 .
C4 C4 Ti 71.70(5) 7_565 .
C3 C4 Ti 70.58(8) . .
C6 C5 C6 105.55(19) . 7_565
C6 C5 Ge 122.15(10) . .
C6 C5 Ge 122.15(10) 7_565 .
C6 C5 Ti 72.10(9) . .
C6 C5 Ti 72.10(9) 7_565 .
Ge C5 Ti 92.11(8) . .
C7 C6 C5 109.37(15) . .
C7 C6 Ti 73.74(9) . .
C5 C6 Ti 71.86(9) . .
C7 C7 C6 107.86(10) 7_565 .
C7 C7 Ti 72.53(5) 7_565 .
C6 C7 Ti 70.98(8) . .
Ti C2 H2 139.00 . .
C1 C2 H2 115.00 . .
C3 C2 H2 115.00 . .
Ti C3 H3 138.00 . .
C2 C3 H3 115.00 . .
C4 C3 H3 116.00 . .
Ti C4 H4 138.00 . .
C3 C4 H4 116.00 . .
C4 C4 H4 116.00 7_565 .
Ti C6 H6 121.00 . .
C5 C6 H6 125.00 . .
C7 C6 H6 125.00 . .
Ti C7 H7 122.00 . .
C6 C7 H7 126.00 . .
C7 C7 H7 126.00 7_565 .
Ge C8 H8A 109.00 . .
Ge C8 H8B 109.00 . .
Ge C8 H8C 109.00 . .
H8A C8 H8B 109.00 . .
H8A C8 H8C 109.00 . .
H8B C8 H8C 109.00 . .

loop_
_geom_bond_atom_site_label_1
_geom_bond_atom_site_label_2
_geom_bond_distance
_geom_bond_site_symmetry_2
Ge C8 1.9360(16) .
Ge C8 1.9360(16) 7_565
Ge C1 1.9667(19) .
Ge C5 1.969(2) .
Ge Ti 3.0903(4) .
Ti C1 2.1763(19) .
Ti C2 2.1945(14) .
Ti C2 2.1946(14) 7_565
Ti C3 2.2274(15) .
Ti C3 2.2275(15) 7_565
Ti C4 2.2527(15) 7_565
Ti C4 2.2527(15) .
Ti C5 2.3105(19) .
Ti C6 2.3136(15) .
Ti C6 2.3137(15) 7_565
Ti C7 2.3494(15) .
Ti C7 2.3494(15) 7_565
C1 C2 1.4332(16) .
C1 C2 1.4332(16) 7_565
C2 C3 1.428(2) .
C3 C4 1.418(2) .
C4 C4 1.414(4) 7_565
C5 C6 1.430(2) .
C5 C6 1.430(2) 7_565
C6 C7 1.414(2) .
C7 C7 1.411(4) 7_565
C2 H2 0.9500 .
C3 H3 0.9500 .
C4 H4 0.9500 .
C6 H6 0.9500 .
C7 H7 0.9500 .
C8 H8A 0.9800 .
C8 H8B 0.9800 .
C8 H8C 0.9800 .
